data_4032062
loop_
_publ_author_name
'Izmest&#x2019;ev, Alexei N'
'Gazieva, Galina A.'
'Sigay, Natalya V.'
'Serkov, Sergei A.'
'Karnoukhova, Valentina A.'
'Kachala, Vadim V.'
'Shashkov, Alexander S.'
'Zanin, Igor E.'
'Kravchenko, Angelina N.'
'Makhova, Nina N.'

_publ_section_title
;
 An effective one-pot access to polynuclear dispiroheterocyclic structures
 comprising pyrrolidinyloxindole and imidazothiazolotriazine moieties via
 a 1,3-dipolar cycloaddition strategy
;
_journal_name_full 'Beilstein Journal of Organic Chemistry'
_journal_page_first 2240
_journal_paper_doi 10.3762/bjoc.12.216
_journal_volume 12
_journal_year 2016
_chemical_formula_moiety 'C30 H32 N8 O5 S'
_chemical_formula_sum 'C30 H32 N8 O5 S'
_chemical_formula_weight 616.69
_space_group_crystal_system monoclinic
_space_group_IT_number 14
_space_group_name_Hall '-P 2ybc'
_space_group_name_H-M_alt 'P 1 21/c 1'
_symmetry_space_group_name_Hall '-P 2ybc'
_symmetry_space_group_name_H-M 'P 1 21/c 1'
_atom_sites_solution_hydrogens mixed
_audit_creation_method SHELXL-2014/6
_cell_angle_alpha 90
_cell_angle_beta 112.9950(10)
_cell_angle_gamma 90
_cell_formula_units_Z 4
_cell_length_a 15.7105(6)
_cell_length_b 13.4273(5)
_cell_length_c 15.0819(5)
_cell_measurement_reflns_used 870
_cell_measurement_temperature 120(2)
_cell_measurement_theta_max 25
_cell_measurement_theta_min 3
_cell_volume 2928.71(19)
_computing_cell_refinement 'Bruker SAINT'
_computing_data_collection 'Bruker APEX2'
_computing_data_reduction 'Bruker SAINT'
_computing_molecular_graphics 'SHELXTL (Sheldrick, 2008)'
_computing_publication_material 'SHELXTL (Sheldrick, 2008)'
_computing_structure_refinement 'SHELXL (Sheldrick, 2015b)'
_computing_structure_solution 'SHELXT (Sheldrick, 2015a)'
_diffrn_ambient_temperature 120(2)
_diffrn_detector_type 'Bruker APEX II CCD area detector'
_diffrn_measured_fraction_theta_full 1.000
_diffrn_measured_fraction_theta_max 0.998
_diffrn_measurement_device_type 'Bruker SMART APEX II diffractometer'
_diffrn_measurement_method 'omega scans'
_diffrn_radiation_type MoK\a
_diffrn_radiation_wavelength 0.71073
_diffrn_reflns_av_R_equivalents 0.0326
_diffrn_reflns_av_unetI/netI 0.0289
_diffrn_reflns_Laue_measured_fraction_full 1.000
_diffrn_reflns_Laue_measured_fraction_max 0.998
_diffrn_reflns_limit_h_max 22
_diffrn_reflns_limit_h_min -22
_diffrn_reflns_limit_k_max 19
_diffrn_reflns_limit_k_min -19
_diffrn_reflns_limit_l_max 21
_diffrn_reflns_limit_l_min -21
_diffrn_reflns_number 38747
_diffrn_reflns_point_group_measured_fraction_full 1.000
_diffrn_reflns_point_group_measured_fraction_max 0.998
_diffrn_reflns_theta_full 25.242
_diffrn_reflns_theta_max 30.644
_diffrn_reflns_theta_min 2.070
_exptl_absorpt_coefficient_mu 0.166
_exptl_absorpt_correction_T_max 0.7461
_exptl_absorpt_correction_T_min 0.7113
_exptl_absorpt_correction_type multi-scan
_exptl_absorpt_process_details 'Bruker SADABS'
_exptl_crystal_colour yellow
_exptl_crystal_density_diffrn 1.399
_exptl_crystal_description prism
_exptl_crystal_F_000 1296
_exptl_crystal_size_max 0.450
_exptl_crystal_size_mid 0.310
_exptl_crystal_size_min 0.240
_refine_diff_density_max 0.497
_refine_diff_density_min -0.230
_refine_diff_density_rms 0.052
_refine_ls_extinction_method none
_refine_ls_goodness_of_fit_ref 1.018
_refine_ls_hydrogen_treatment mixed
_refine_ls_matrix_type full
_refine_ls_number_parameters 404
_refine_ls_number_reflns 9040
_refine_ls_number_restraints 0
_refine_ls_restrained_S_all 1.018
_refine_ls_R_factor_all 0.0546
_refine_ls_R_factor_gt 0.0394
_refine_ls_shift/su_max 0.001
_refine_ls_shift/su_mean 0.000
_refine_ls_structure_factor_coef Fsqd
_refine_ls_weighting_details 'w=1/[\s^2^(Fo^2^)+(0.0459P)^2^+1.1095P] where P=(Fo^2^+2Fc^2^)/3'
_refine_ls_weighting_scheme calc
_refine_ls_wR_factor_gt 0.0931
_refine_ls_wR_factor_ref 0.1022
_reflns_Friedel_coverage 0.000
_reflns_number_gt 7189
_reflns_number_total 9040
_reflns_threshold_expression I>2\s(I)
_cod_data_source_file 1860-5397-12-216-S4.cif
_cod_data_source_block goa30
_cod_database_code 4032062
_shelx_space_group_comment
;
The symmetry employed for this shelxl refinement is uniquely defined
by the following loop, which should always be used as a source of
symmetry information in preference to the above space-group names.
They are only intended as comments.
;
_shelx_estimated_absorpt_t_min 0.929
_shelx_estimated_absorpt_t_max 0.961
_shelxl_version_number 2014/6

loop_
_space_group_symop_operation_xyz
'x, y, z'
'-x, y+1/2, -z+1/2'
'-x, -y, -z'
'x, -y-1/2, z-1/2'

loop_
_atom_site_label
_atom_site_type_symbol
_atom_site_fract_x
_atom_site_fract_y
_atom_site_fract_z
_atom_site_U_iso_or_equiv
_atom_site_adp_type
_atom_site_occupancy
_atom_site_site_symmetry_order
_atom_site_calc_flag
_atom_site_refinement_flags_posn
_atom_site_refinement_flags_adp
S1 S 0.23452(2) 0.35166(2) 0.23414(2) 0.01785(7) Uani 1 1 d . .
O1 O 0.02441(7) 0.71852(6) 0.25209(7) 0.02380(19) Uani 1 1 d . .
O2 O 0.22720(7) 0.33960(7) 0.48781(6) 0.0266(2) Uani 1 1 d . .
O3 O 0.40353(6) 0.25048(7) 0.25781(7) 0.0260(2) Uani 1 1 d . .
O4 O 0.20545(8) 0.83634(7) 0.18088(8) 0.0362(2) Uani 1 1 d . .
O5 O 0.27992(9) 0.77462(9) 0.09924(8) 0.0445(3) Uani 1 1 d . .
N1 N 0.03375(7) 0.56479(7) 0.32401(7) 0.01791(19) Uani 1 1 d . .
N2 N -0.02421(7) 0.57345(7) 0.16345(7) 0.0196(2) Uani 1 1 d . .
N3 N 0.05216(7) 0.38850(7) 0.35130(7) 0.01801(19) Uani 1 1 d . .
H3N H 0.0224(12) 0.3319(13) 0.3334(12) 0.030(4) Uiso 1 1 d . .
N4 N 0.13290(7) 0.37606(7) 0.33234(7) 0.01655(19) Uani 1 1 d . .
N5 N 0.06497(7) 0.42822(7) 0.16873(7) 0.01801(19) Uani 1 1 d . .
N6 N 0.44164(7) 0.28264(8) 0.47008(8) 0.0242(2) Uani 1 1 d . .
N7 N 0.33602(7) 0.11003(7) 0.28926(7) 0.01877(19) Uani 1 1 d . .
N8 N 0.25619(9) 0.77327(8) 0.16773(9) 0.0304(3) Uani 1 1 d . .
C1 C 0.01195(8) 0.62758(9) 0.24622(9) 0.0187(2) Uani 1 1 d . .
C2 C -0.00522(8) 0.46701(8) 0.29089(8) 0.0180(2) Uani 1 1 d . .
H2A H -0.0681 0.4633 0.2925 0.022 Uiso 1 1 calc R U
C3 C -0.01514(8) 0.46720(8) 0.18495(8) 0.0184(2) Uani 1 1 d . .
H3A H -0.0727 0.4312 0.1435 0.022 Uiso 1 1 calc R U
C4 C 0.13048(8) 0.39097(8) 0.24010(8) 0.0158(2) Uani 1 1 d . .
C5 C 0.21542(8) 0.34958(8) 0.40424(8) 0.0179(2) Uani 1 1 d . .
C6 C 0.29262(8) 0.34251(9) 0.36578(8) 0.0178(2) Uani 1 1 d . .
C7 C 0.36264(9) 0.43067(9) 0.41442(9) 0.0221(2) Uani 1 1 d . .
H7A H 0.3572 0.4463 0.4768 0.026 Uiso 1 1 calc R U
C8 C 0.45712(9) 0.38179(10) 0.43906(11) 0.0285(3) Uani 1 1 d . .
H8A H 0.4734 0.3782 0.3820 0.034 Uiso 1 1 calc R U
H8B H 0.5064 0.4179 0.4915 0.034 Uiso 1 1 calc R U
C9 C 0.35519(8) 0.24592(9) 0.39640(8) 0.0182(2) Uani 1 1 d . .
C10 C 0.36875(8) 0.20516(9) 0.30562(9) 0.0190(2) Uani 1 1 d . .
C11 C 0.30755(8) 0.07772(9) 0.36248(8) 0.0178(2) Uani 1 1 d . .
C12 C 0.27945(9) -0.01708(9) 0.37509(9) 0.0224(2) Uani 1 1 d . .
H12A H 0.2714 -0.0682 0.3289 0.027 Uiso 1 1 calc R U
C13 C 0.26350(9) -0.03441(10) 0.45872(10) 0.0253(3) Uani 1 1 d . .
H13A H 0.2438 -0.0985 0.4696 0.030 Uiso 1 1 calc R U
C14 C 0.27601(9) 0.04059(10) 0.52612(9) 0.0256(3) Uani 1 1 d . .
H14A H 0.2655 0.0268 0.5828 0.031 Uiso 1 1 calc R U
C15 C 0.30372(9) 0.13575(10) 0.51195(9) 0.0229(2) Uani 1 1 d . .
H15A H 0.3126 0.1866 0.5585 0.027 Uiso 1 1 calc R U
C16 C 0.31802(8) 0.15457(9) 0.42836(8) 0.0180(2) Uani 1 1 d . .
C17 C 0.34124(8) 0.52553(9) 0.35571(9) 0.0208(2) Uani 1 1 d . .
C18 C 0.27395(9) 0.59062(9) 0.36034(9) 0.0234(2) Uani 1 1 d . .
H18A H 0.2462 0.5781 0.4050 0.028 Uiso 1 1 calc R U
C19 C 0.24680(9) 0.67373(10) 0.30059(10) 0.0247(3) Uani 1 1 d . .
H19A H 0.2005 0.7176 0.3035 0.030 Uiso 1 1 calc R U
C20 C 0.28902(9) 0.69074(9) 0.23698(9) 0.0243(3) Uani 1 1 d . .
C21 C 0.35862(11) 0.63055(11) 0.23342(11) 0.0322(3) Uani 1 1 d . .
H21A H 0.3884 0.6453 0.1909 0.039 Uiso 1 1 calc R U
C22 C 0.38428(10) 0.54789(11) 0.29329(11) 0.0308(3) Uani 1 1 d . .
H22A H 0.4322 0.5058 0.2916 0.037 Uiso 1 1 calc R U
C23 C 0.03658(9) 0.60375(9) 0.41605(9) 0.0235(2) Uani 1 1 d . .
H23A H 0.0767 0.6635 0.4340 0.028 Uiso 1 1 calc R U
H23B H 0.0642 0.5529 0.4668 0.028 Uiso 1 1 calc R U
C24 C -0.05877(11) 0.63118(12) 0.41180(11) 0.0341(3) Uani 1 1 d . .
H24A H -0.0538 0.6535 0.4755 0.051 Uiso 1 1 calc R U
H24B H -0.0993 0.5728 0.3922 0.051 Uiso 1 1 calc R U
H24C H -0.0847 0.6849 0.3649 0.051 Uiso 1 1 calc R U
C25 C -0.03639(9) 0.61370(9) 0.06892(9) 0.0221(2) Uani 1 1 d . .
H25A H -0.0794 0.6710 0.0543 0.027 Uiso 1 1 calc R U
H25B H -0.0655 0.5620 0.0195 0.027 Uiso 1 1 calc R U
C26 C 0.05323(9) 0.64759(10) 0.06152(9) 0.0255(3) Uani 1 1 d . .
H26A H 0.0408 0.6667 -0.0051 0.038 Uiso 1 1 calc R U
H26B H 0.0982 0.5930 0.0809 0.038 Uiso 1 1 calc R U
H26C H 0.0783 0.7049 0.1040 0.038 Uiso 1 1 calc R U
C27 C 0.52114(9) 0.21595(10) 0.49274(11) 0.0309(3) Uani 1 1 d . .
H27A H 0.5730 0.2414 0.5490 0.046 Uiso 1 1 calc R U
H27B H 0.5392 0.2126 0.4375 0.046 Uiso 1 1 calc R U
H27C H 0.5044 0.1492 0.5069 0.046 Uiso 1 1 calc R U
C28 C 0.32921(9) 0.05234(10) 0.20495(9) 0.0227(2) Uani 1 1 d . .
H28A H 0.3372 0.0980 0.1572 0.027 Uiso 1 1 calc R U
H28B H 0.2662 0.0237 0.1754 0.027 Uiso 1 1 calc R U
C29 C 0.39812(10) -0.03053(10) 0.22500(10) 0.0269(3) Uani 1 1 d . .
H29A H 0.3926 -0.0723 0.1722 0.032 Uiso 1 1 calc R U
C30 C 0.46544(10) -0.05159(12) 0.30792(12) 0.0348(3) Uani 1 1 d . .
H30A H 0.4741 -0.0122 0.3631 0.042 Uiso 1 1 calc R U
H30B H 0.5054 -0.1062 0.3126 0.042 Uiso 1 1 calc R U

loop_
_atom_site_aniso_label
_atom_site_aniso_U_11
_atom_site_aniso_U_22
_atom_site_aniso_U_33
_atom_site_aniso_U_23
_atom_site_aniso_U_13
_atom_site_aniso_U_12
S1 0.02015(14) 0.01839(13) 0.01383(12) -0.00112(10) 0.00535(10) 0.00077(10)
O1 0.0323(5) 0.0138(4) 0.0264(4) 0.0012(3) 0.0127(4) 0.0026(3)
O2 0.0310(5) 0.0329(5) 0.0143(4) 0.0010(3) 0.0070(4) 0.0089(4)
O3 0.0278(5) 0.0247(5) 0.0296(5) 0.0038(4) 0.0157(4) -0.0014(4)
O4 0.0415(6) 0.0176(5) 0.0394(6) -0.0006(4) 0.0048(5) -0.0009(4)
O5 0.0679(8) 0.0334(6) 0.0317(6) 0.0051(5) 0.0191(6) -0.0037(6)
N1 0.0234(5) 0.0135(4) 0.0174(4) -0.0004(3) 0.0086(4) 0.0004(4)
N2 0.0235(5) 0.0160(5) 0.0169(4) 0.0020(4) 0.0053(4) 0.0021(4)
N3 0.0208(5) 0.0140(4) 0.0205(5) 0.0013(4) 0.0095(4) -0.0009(4)
N4 0.0185(5) 0.0161(4) 0.0144(4) 0.0003(3) 0.0058(4) 0.0001(4)
N5 0.0215(5) 0.0154(4) 0.0148(4) -0.0016(3) 0.0045(4) 0.0001(4)
N6 0.0202(5) 0.0184(5) 0.0246(5) -0.0011(4) -0.0013(4) -0.0004(4)
N7 0.0226(5) 0.0176(5) 0.0177(4) -0.0007(4) 0.0096(4) 0.0010(4)
N8 0.0375(7) 0.0187(5) 0.0281(6) -0.0014(4) 0.0053(5) -0.0067(5)
C1 0.0191(5) 0.0170(5) 0.0198(5) 0.0010(4) 0.0074(4) 0.0031(4)
C2 0.0189(5) 0.0151(5) 0.0195(5) 0.0003(4) 0.0068(4) -0.0006(4)
C3 0.0193(5) 0.0156(5) 0.0172(5) 0.0001(4) 0.0038(4) -0.0007(4)
C4 0.0208(5) 0.0115(5) 0.0141(5) -0.0025(4) 0.0058(4) -0.0026(4)
C5 0.0215(5) 0.0143(5) 0.0153(5) -0.0020(4) 0.0046(4) 0.0017(4)
C6 0.0201(5) 0.0166(5) 0.0140(5) -0.0022(4) 0.0038(4) 0.0002(4)
C7 0.0238(6) 0.0162(5) 0.0208(6) -0.0033(4) 0.0028(5) -0.0016(4)
C8 0.0206(6) 0.0182(6) 0.0358(7) -0.0015(5) -0.0009(5) -0.0025(5)
C9 0.0188(5) 0.0166(5) 0.0167(5) -0.0008(4) 0.0045(4) -0.0003(4)
C10 0.0172(5) 0.0183(5) 0.0209(5) 0.0012(4) 0.0069(4) 0.0020(4)
C11 0.0170(5) 0.0190(5) 0.0166(5) 0.0003(4) 0.0058(4) 0.0010(4)
C12 0.0222(6) 0.0193(6) 0.0249(6) -0.0017(5) 0.0084(5) -0.0021(4)
C13 0.0247(6) 0.0222(6) 0.0305(7) 0.0068(5) 0.0123(5) 0.0003(5)
C14 0.0277(6) 0.0291(7) 0.0227(6) 0.0077(5) 0.0130(5) 0.0047(5)
C15 0.0260(6) 0.0246(6) 0.0173(5) 0.0010(4) 0.0077(5) 0.0052(5)
C16 0.0182(5) 0.0166(5) 0.0176(5) 0.0000(4) 0.0053(4) 0.0015(4)
C17 0.0218(6) 0.0160(5) 0.0206(5) -0.0041(4) 0.0040(4) -0.0029(4)
C18 0.0217(6) 0.0200(6) 0.0273(6) -0.0012(5) 0.0084(5) -0.0024(5)
C19 0.0219(6) 0.0194(6) 0.0300(6) -0.0026(5) 0.0070(5) -0.0005(5)
C20 0.0281(6) 0.0166(5) 0.0230(6) -0.0019(4) 0.0043(5) -0.0052(5)
C21 0.0388(8) 0.0302(7) 0.0323(7) 0.0018(6) 0.0190(6) 0.0012(6)
C22 0.0353(7) 0.0282(7) 0.0323(7) 0.0015(5) 0.0169(6) 0.0078(6)
C23 0.0338(7) 0.0187(6) 0.0183(5) -0.0012(4) 0.0104(5) 0.0017(5)
C24 0.0448(9) 0.0331(7) 0.0346(8) 0.0019(6) 0.0265(7) 0.0074(6)
C25 0.0250(6) 0.0212(6) 0.0165(5) 0.0033(4) 0.0042(4) 0.0012(5)
C26 0.0292(7) 0.0262(6) 0.0202(6) -0.0008(5) 0.0089(5) -0.0036(5)
C27 0.0219(6) 0.0247(6) 0.0359(7) 0.0029(5) 0.0001(5) 0.0032(5)
C28 0.0278(6) 0.0223(6) 0.0183(5) -0.0023(4) 0.0092(5) 0.0025(5)
C29 0.0317(7) 0.0214(6) 0.0356(7) -0.0025(5) 0.0218(6) 0.0012(5)
C30 0.0314(7) 0.0341(8) 0.0448(9) 0.0106(6) 0.0214(7) 0.0108(6)

loop_
_atom_type_symbol
_atom_type_description
_atom_type_scat_dispersion_real
_atom_type_scat_dispersion_imag
_atom_type_scat_source
C C 0.0033 0.0016 'International Tables Vol C Tables 4.2.6.8 and 6.1.1.4'
H H 0.0000 0.0000 'International Tables Vol C Tables 4.2.6.8 and 6.1.1.4'
N N 0.0061 0.0033 'International Tables Vol C Tables 4.2.6.8 and 6.1.1.4'
O O 0.0106 0.0060 'International Tables Vol C Tables 4.2.6.8 and 6.1.1.4'
S S 0.1246 0.1234 'International Tables Vol C Tables 4.2.6.8 and 6.1.1.4'

loop_
_geom_angle_atom_site_label_1
_geom_angle_atom_site_label_2
_geom_angle_atom_site_label_3
_geom_angle
C4 S1 C6 92.54(5)
C1 N1 C2 109.26(9)
C1 N1 C23 119.59(10)
C2 N1 C23 120.03(10)
C1 N2 C3 110.42(9)
C1 N2 C25 122.96(10)
C3 N2 C25 122.78(10)
N4 N3 C2 110.14(9)
N4 N3 H3N 104.4(11)
C2 N3 H3N 108.1(11)
C5 N4 C4 118.39(10)
C5 N4 N3 121.03(9)
C4 N4 N3 120.58(9)
C4 N5 C3 117.64(10)
C8 N6 C9 106.54(10)
C8 N6 C27 113.45(11)
C9 N6 C27 115.14(10)
C10 N7 C11 111.02(10)
C10 N7 C28 123.38(10)
C11 N7 C28 125.56(10)
O5 N8 O4 123.64(13)
O5 N8 C20 118.09(13)
O4 N8 C20 118.26(12)
O1 C1 N2 126.25(11)
O1 C1 N1 124.45(11)
N2 C1 N1 109.30(10)
N1 C2 N3 111.42(9)
N1 C2 C3 102.31(9)
N3 C2 C3 115.92(10)
N1 C2 H2A 109.0
N3 C2 H2A 109.0
C3 C2 H2A 109.0
N2 C3 N5 109.11(10)
N2 C3 C2 101.15(9)
N5 C3 C2 115.16(9)
N2 C3 H3A 110.3
N5 C3 H3A 110.3
C2 C3 H3A 110.3
N5 C4 N4 127.06(11)
N5 C4 S1 122.68(9)
N4 C4 S1 110.25(8)
O2 C5 N4 124.44(11)
O2 C5 C6 124.38(11)
N4 C5 C6 111.01(9)
C5 C6 C9 115.57(10)
C5 C6 C7 106.61(9)
C9 C6 C7 103.70(9)
C5 C6 S1 105.74(8)
C9 C6 S1 111.09(8)
C7 C6 S1 114.32(8)
C17 C7 C8 118.43(11)
C17 C7 C6 113.71(9)
C8 C7 C6 102.93(9)
C17 C7 H7A 107.0
C8 C7 H7A 107.0
C6 C7 H7A 107.0
N6 C8 C7 101.61(11)
N6 C8 H8A 111.4
C7 C8 H8A 111.4
N6 C8 H8B 111.4
C7 C8 H8B 111.4
H8A C8 H8B 109.3
N6 C9 C16 112.93(10)
N6 C9 C10 112.27(10)
C16 C9 C10 101.32(9)
N6 C9 C6 103.39(9)
C16 C9 C6 118.89(10)
C10 C9 C6 108.20(9)
O3 C10 N7 125.68(11)
O3 C10 C9 125.93(11)
N7 C10 C9 108.39(10)
C12 C11 C16 122.46(11)
C12 C11 N7 127.25(11)
C16 C11 N7 110.13(10)
C11 C12 C13 117.13(11)
C11 C12 H12A 121.4
C13 C12 H12A 121.4
C14 C13 C12 121.03(12)
C14 C13 H13A 119.5
C12 C13 H13A 119.5
C13 C14 C15 121.07(12)
C13 C14 H14A 119.5
C15 C14 H14A 119.5
C16 C15 C14 118.53(12)
C16 C15 H15A 120.7
C14 C15 H15A 120.7
C15 C16 C11 119.73(11)
C15 C16 C9 130.96(11)
C11 C16 C9 108.93(10)
C22 C17 C18 118.53(12)
C22 C17 C7 121.54(12)
C18 C17 C7 119.87(12)
C19 C18 C17 121.10(12)
C19 C18 H18A 119.5
C17 C18 H18A 119.5
C20 C19 C18 118.22(12)
C20 C19 H19A 120.9
C18 C19 H19A 120.9
C21 C20 C19 122.26(12)
C21 C20 N8 118.54(13)
C19 C20 N8 119.15(12)
C20 C21 C22 118.50(13)
C20 C21 H21A 120.7
C22 C21 H21A 120.7
C21 C22 C17 121.27(13)
C21 C22 H22A 119.4
C17 C22 H22A 119.4
N1 C23 C24 112.42(11)
N1 C23 H23A 109.1
C24 C23 H23A 109.1
N1 C23 H23B 109.1
C24 C23 H23B 109.1
H23A C23 H23B 107.9
C23 C24 H24A 109.5
C23 C24 H24B 109.5
H24A C24 H24B 109.5
C23 C24 H24C 109.5
H24A C24 H24C 109.5
H24B C24 H24C 109.5
N2 C25 C26 114.07(10)
N2 C25 H25A 108.7
C26 C25 H25A 108.7
N2 C25 H25B 108.7
C26 C25 H25B 108.7
H25A C25 H25B 107.6
C25 C26 H26A 109.5
C25 C26 H26B 109.5
H26A C26 H26B 109.5
C25 C26 H26C 109.5
H26A C26 H26C 109.5
H26B C26 H26C 109.5
N6 C27 H27A 109.5
N6 C27 H27B 109.5
H27A C27 H27B 109.5
N6 C27 H27C 109.5
H27A C27 H27C 109.5
H27B C27 H27C 109.5
N7 C28 C29 114.69(11)
N7 C28 H28A 108.6
C29 C28 H28A 108.6
N7 C28 H28B 108.6
C29 C28 H28B 108.6
H28A C28 H28B 107.6
C30 C29 C28 126.93(13)
C30 C29 H29A 116.5
C28 C29 H29A 116.5
C29 C30 H30A 120.0
C29 C30 H30B 120.0
H30A C30 H30B 120.0

loop_
_geom_bond_atom_site_label_1
_geom_bond_atom_site_label_2
_geom_bond_distance
S1 C4 1.7530(12)
S1 C6 1.8368(11)
O1 C1 1.2343(14)
O2 C5 1.2078(14)
O3 C10 1.2234(15)
O4 N8 1.2310(17)
O5 N8 1.2278(17)
N1 C1 1.3751(15)
N1 C2 1.4523(15)
N1 C23 1.4678(15)
N2 C1 1.3621(15)
N2 C3 1.4577(15)
N2 C25 1.4657(15)
N3 N4 1.4149(14)
N3 C2 1.4534(15)
N3 H3N 0.878(17)
N4 C5 1.3729(15)
N4 C4 1.3912(14)
N5 C4 1.2659(14)
N5 C3 1.4692(15)
N6 C8 1.4627(17)
N6 C9 1.4639(15)
N6 C27 1.4646(17)
N7 C10 1.3630(15)
N7 C11 1.4120(15)
N7 C28 1.4567(15)
N8 C20 1.4711(17)
C2 C3 1.5436(16)
C2 H2A 1.0000
C3 H3A 1.0000
C5 C6 1.5383(17)
C6 C9 1.5834(16)
C6 C7 1.5871(16)
C7 C17 1.5122(17)
C7 C8 1.5301(18)
C7 H7A 1.0000
C8 H8A 0.9900
C8 H8B 0.9900
C9 C16 1.5158(16)
C9 C10 1.5644(17)
C11 C12 1.3847(17)
C11 C16 1.3969(16)
C12 C13 1.3980(18)
C12 H12A 0.9500
C13 C14 1.3892(19)
C13 H13A 0.9500
C14 C15 1.3930(18)
C14 H14A 0.9500
C15 C16 1.3874(16)
C15 H15A 0.9500
C17 C22 1.3895(19)
C17 C18 1.3944(18)
C18 C19 1.3925(18)
C18 H18A 0.9500
C19 C20 1.3819(19)
C19 H19A 0.9500
C20 C21 1.377(2)
C21 C22 1.388(2)
C21 H21A 0.9500
C22 H22A 0.9500
C23 C24 1.519(2)
C23 H23A 0.9900
C23 H23B 0.9900
C24 H24A 0.9800
C24 H24B 0.9800
C24 H24C 0.9800
C25 C26 1.5247(18)
C25 H25A 0.9900
C25 H25B 0.9900
C26 H26A 0.9800
C26 H26B 0.9800
C26 H26C 0.9800
C27 H27A 0.9800
C27 H27B 0.9800
C27 H27C 0.9800
C28 C29 1.4987(18)
C28 H28A 0.9900
C28 H28B 0.9900
C29 C30 1.315(2)
C29 H29A 0.9500
C30 H30A 0.9500
C30 H30B 0.9500

loop_
_geom_hbond_atom_site_label_D
_geom_hbond_atom_site_label_H
_geom_hbond_atom_site_label_A
_geom_hbond_distance_DH
_geom_hbond_distance_HA
_geom_hbond_distance_DA
_geom_hbond_angle_DHA
_geom_hbond_site_symmetry_A
N3 H3N O1 0.878(17) 1.945(17) 2.7608(13) 154.1(15) 2_545

loop_
_geom_torsion_atom_site_label_1
_geom_torsion_atom_site_label_2
_geom_torsion_atom_site_label_3
_geom_torsion_atom_site_label_4
_geom_torsion
C2 N3 N4 C5 146.20(10)
C2 N3 N4 C4 -33.46(13)
C3 N2 C1 O1 171.25(12)
C25 N2 C1 O1 12.83(19)
C3 N2 C1 N1 -8.25(14)
C25 N2 C1 N1 -166.67(10)
C2 N1 C1 O1 169.78(12)
C23 N1 C1 O1 25.88(18)
C2 N1 C1 N2 -10.71(13)
C23 N1 C1 N2 -154.61(11)
C1 N1 C2 N3 148.08(10)
C23 N1 C2 N3 -68.20(13)
C1 N1 C2 C3 23.59(12)
C23 N1 C2 C3 167.31(10)
N4 N3 C2 N1 -74.04(12)
N4 N3 C2 C3 42.40(13)
C1 N2 C3 N5 -99.80(11)
C25 N2 C3 N5 58.67(14)
C1 N2 C3 C2 21.99(12)
C25 N2 C3 C2 -179.54(10)
C4 N5 C3 N2 118.57(11)
C4 N5 C3 C2 5.69(15)
N1 C2 C3 N2 -26.47(11)
N3 C2 C3 N2 -147.92(10)
N1 C2 C3 N5 90.99(11)
N3 C2 C3 N5 -30.46(14)
C3 N5 C4 N4 4.89(17)
C3 N5 C4 S1 -174.25(8)
C5 N4 C4 N5 -169.66(11)
N3 N4 C4 N5 10.01(17)
C5 N4 C4 S1 9.57(13)
N3 N4 C4 S1 -170.76(8)
C6 S1 C4 N5 166.38(10)
C6 S1 C4 N4 -12.89(8)
C4 N4 C5 O2 176.05(11)
N3 N4 C5 O2 -3.62(18)
C4 N4 C5 C6 0.57(14)
N3 N4 C5 C6 -179.09(9)
O2 C5 C6 C9 51.47(16)
N4 C5 C6 C9 -133.06(10)
O2 C5 C6 C7 -63.16(15)
N4 C5 C6 C7 112.31(10)
O2 C5 C6 S1 174.80(10)
N4 C5 C6 S1 -9.73(11)
C4 S1 C6 C5 12.63(8)
C4 S1 C6 C9 138.75(8)
C4 S1 C6 C7 -104.32(9)
C5 C6 C7 C17 -91.72(12)
C9 C6 C7 C17 145.85(10)
S1 C6 C7 C17 24.74(13)
C5 C6 C7 C8 138.91(10)
C9 C6 C7 C8 16.48(12)
S1 C6 C7 C8 -104.63(10)
C9 N6 C8 C7 48.56(13)
C27 N6 C8 C7 176.29(11)
C17 C7 C8 N6 -164.83(10)
C6 C7 C8 N6 -38.43(12)
C8 N6 C9 C16 -166.98(11)
C27 N6 C9 C16 66.30(14)
C8 N6 C9 C10 79.21(12)
C27 N6 C9 C10 -47.51(14)
C8 N6 C9 C6 -37.18(12)
C27 N6 C9 C6 -163.90(11)
C5 C6 C9 N6 -105.02(11)
C7 C6 C9 N6 11.27(12)
S1 C6 C9 N6 134.52(8)
C5 C6 C9 C16 21.06(14)
C7 C6 C9 C16 137.35(10)
S1 C6 C9 C16 -99.40(11)
C5 C6 C9 C10 135.75(10)
C7 C6 C9 C10 -107.97(10)
S1 C6 C9 C10 15.29(11)
C11 N7 C10 O3 175.10(12)
C28 N7 C10 O3 -6.83(19)
C11 N7 C10 C9 -4.30(13)
C28 N7 C10 C9 173.77(10)
N6 C9 C10 O3 -54.22(16)
C16 C9 C10 O3 -174.97(12)
C6 C9 C10 O3 59.25(15)
N6 C9 C10 N7 125.18(10)
C16 C9 C10 N7 4.43(12)
C6 C9 C10 N7 -121.35(10)
C10 N7 C11 C12 -173.07(12)
C28 N7 C11 C12 8.92(19)
C10 N7 C11 C16 2.33(13)
C28 N7 C11 C16 -175.69(11)
C16 C11 C12 C13 -1.39(18)
N7 C11 C12 C13 173.48(11)
C11 C12 C13 C14 -0.35(19)
C12 C13 C14 C15 0.8(2)
C13 C14 C15 C16 0.48(19)
C14 C15 C16 C11 -2.17(18)
C14 C15 C16 C9 -174.31(12)
C12 C11 C16 C15 2.70(18)
N7 C11 C16 C15 -172.96(11)
C12 C11 C16 C9 176.43(11)
N7 C11 C16 C9 0.78(13)
N6 C9 C16 C15 49.44(17)
C10 C9 C16 C15 169.73(12)
C6 C9 C16 C15 -71.94(16)
N6 C9 C16 C11 -123.35(11)
C10 C9 C16 C11 -3.05(12)
C6 C9 C16 C11 115.27(11)
C8 C7 C17 C22 25.86(17)
C6 C7 C17 C22 -95.18(15)
C8 C7 C17 C18 -157.05(12)
C6 C7 C17 C18 81.91(14)
C22 C17 C18 C19 3.13(19)
C7 C17 C18 C19 -174.05(11)
C17 C18 C19 C20 -0.63(19)
C18 C19 C20 C21 -2.3(2)
C18 C19 C20 N8 175.03(11)
O5 N8 C20 C21 12.77(19)
O4 N8 C20 C21 -168.22(12)
O5 N8 C20 C19 -164.68(13)
O4 N8 C20 C19 14.33(18)
C19 C20 C21 C22 2.6(2)
N8 C20 C21 C22 -174.74(13)
C20 C21 C22 C17 0.0(2)
C18 C17 C22 C21 -2.8(2)
C7 C17 C22 C21 174.29(13)
C1 N1 C23 C24 69.17(15)
C2 N1 C23 C24 -70.86(14)
C1 N2 C25 C26 60.22(15)
C3 N2 C25 C26 -95.58(14)
C10 N7 C28 C29 108.26(13)
C11 N7 C28 C29 -73.96(15)
N7 C28 C29 C30 -4.2(2)
